data_7247913
loop_
_publ_author_name
'Turner, Gemma F.'
'Stapleton, Nicholas'
'Brookes, James'
'Spagnoli, Dino'
'Sussardi, Alif N.'
'Jones, Anita C.'
'McGonigal, Paul R.'
'Moggach, Stephen A.'

_publ_section_title
;
 The crystal structure of hexaphenylbenzene under high hydrostatic
 pressure
;
_journal_issue 4
_journal_name_full CrystEngComm
_journal_page_first 459
_journal_page_last 467
_journal_paper_doi 10.1039/D3CE01122D
_journal_volume 26
_journal_year 2024
_chemical_formula_moiety '2(C21 H15)'
_chemical_formula_sum 'C42 H30'
_chemical_formula_weight 534.66
_chemical_name_common C6Ph6
_chemical_name_systematic Hexaphenylbenzene
_space_group_crystal_system monoclinic
_space_group_IT_number 14
_space_group_name_Hall '-P 2ybc'
_space_group_name_H-M_alt 'P 1 21/c 1'
_atom_sites_solution_hydrogens geom
_audit_creation_date 2020-12-03
_audit_creation_method
;
Olex2 1.3
(compiled 2020.11.12 svn.r5f609507 for OlexSys, GUI svn.r6226)
;
_audit_update_record
;
2023-11-08 deposited with the CCDC.	2023-12-21 downloaded from the CCDC.
;
_cell_angle_alpha 90
_cell_angle_beta 91.276(13)
_cell_angle_gamma 90
_cell_formula_units_Z 4
_cell_length_a 11.4453(14)
_cell_length_b 18.97(2)
_cell_length_c 11.5585(17)
_cell_measurement_pressure 2320000
_cell_measurement_reflns_used 1016
_cell_measurement_temperature 298(2)
_cell_measurement_theta_max 18.7470
_cell_measurement_theta_min 3.5040
_cell_volume 2509(3)
_computing_cell_refinement 'CrysAlisPro 1.171.39.46 (Rigaku OD, 2018)'
_computing_data_collection 'CrysAlisPro 1.171.39.46 (Rigaku OD, 2018)'
_computing_data_reduction 'CrysAlisPro 1.171.39.46 (Rigaku OD, 2018)'
_computing_molecular_graphics 'Olex2 1.3 (Dolomanov et al., 2009)'
_computing_publication_material 'Olex2 1.3 (Dolomanov et al., 2009)'
_computing_structure_refinement 'SHELXL 2018/3 (Sheldrick, 2015)'
_computing_structure_solution 'SHELXT  (Sheldrick, 2015)'
_diffrn_ambient_pressure 2320000
_diffrn_ambient_temperature 298(2)
_diffrn_detector 'Hybrid photon'
_diffrn_detector_type HyPix-6000HE
_diffrn_measured_fraction_theta_full 0.436
_diffrn_measured_fraction_theta_max 0.436
_diffrn_measurement_details
;
List of Runs (angles in degrees, time in seconds):

  # Type    Start    End  Width  t~exp~   \w     \q     \k     \f   Frames
#--------------------------------------------------------------------------
  1  \w    -47.00  32.00   0.50  190.00    --    9.15  26.00  -8.00  158
  2  \w      6.00  40.00   0.50  190.00    --    9.15 -57.00-150.00   68
  3  \w     44.00  70.00   0.50  190.00    --    9.15 -99.00-150.00   52
  4  \w     38.00  63.00   0.50  190.00    --   -9.42-114.00-135.00   50
  5  \w     15.00  42.00   0.50  190.00    --   -9.42 -77.00-150.00   54
  6  \w    -34.00  -8.00   0.50  190.00    --    9.15  57.00-180.00   52
  7  \w    -49.00  -5.00   0.50  190.00    --   -9.42  67.00 157.00   88
;
_diffrn_measurement_device 'four-circle diffractometer'
_diffrn_measurement_device_type 'Rigaku Synergy-S'
_diffrn_measurement_method '\w scans'
_diffrn_orient_matrix_type 'CrysAlisPro convention (1999,Acta A55,543-557)'
_diffrn_orient_matrix_UB_11 -0.0006585000
_diffrn_orient_matrix_UB_12 0.0374598000
_diffrn_orient_matrix_UB_13 0.0012012000
_diffrn_orient_matrix_UB_21 0.0130374000
_diffrn_orient_matrix_UB_22 -0.0003436000
_diffrn_orient_matrix_UB_23 0.0602655000
_diffrn_orient_matrix_UB_31 0.0604840000
_diffrn_orient_matrix_UB_32 0.0007786000
_diffrn_orient_matrix_UB_33 -0.0115649000
_diffrn_radiation_monochromator mirror
_diffrn_radiation_probe x-ray
_diffrn_radiation_type 'Mo K\a'
_diffrn_radiation_wavelength 0.71073
_diffrn_reflns_av_R_equivalents 0.1165
_diffrn_reflns_av_unetI/netI 0.1032
_diffrn_reflns_Laue_measured_fraction_full 0.436
_diffrn_reflns_Laue_measured_fraction_max 0.436
_diffrn_reflns_limit_h_max 10
_diffrn_reflns_limit_h_min -10
_diffrn_reflns_limit_k_max 6
_diffrn_reflns_limit_k_min -6
_diffrn_reflns_limit_l_max 10
_diffrn_reflns_limit_l_min -10
_diffrn_reflns_number 4489
_diffrn_reflns_point_group_measured_fraction_full 0.436
_diffrn_reflns_point_group_measured_fraction_max 0.436
_diffrn_reflns_theta_full 18.907
_diffrn_reflns_theta_max 18.907
_diffrn_reflns_theta_min 3.526
_diffrn_source 'micro-focus sealed X-ray tube'
_diffrn_source_type 'PhotonJet (Mo) X-ray Source'
_exptl_absorpt_coefficient_mu 0.080
_exptl_absorpt_correction_T_max 1.00000
_exptl_absorpt_correction_T_min 0.07406
_exptl_absorpt_correction_type multi-scan
_exptl_absorpt_process_details
;
CrysAlisPro 1.171.39.46 (Rigaku Oxford Diffraction, 2018)
Empirical absorption correction using spherical harmonics,
 implemented in SCALE3 ABSPACK scaling algorithm.
;
_exptl_crystal_colour 'clear colourless'
_exptl_crystal_colour_lustre clear
_exptl_crystal_colour_primary colourless
_exptl_crystal_density_diffrn 1.415
_exptl_crystal_description plate
_exptl_crystal_F_000 1128
_exptl_crystal_size_max 0.26
_exptl_crystal_size_mid 0.17
_exptl_crystal_size_min 0.03
_refine_diff_density_max 0.304
_refine_diff_density_min -0.278
_refine_diff_density_rms 0.069
_refine_ls_extinction_method none
_refine_ls_goodness_of_fit_ref 1.250
_refine_ls_hydrogen_treatment constr
_refine_ls_matrix_type full
_refine_ls_number_parameters 97
_refine_ls_number_reflns 868
_refine_ls_number_restraints 81
_refine_ls_restrained_S_all 1.201
_refine_ls_R_factor_all 0.1739
_refine_ls_R_factor_gt 0.1211
_refine_ls_shift/su_max 0.000
_refine_ls_shift/su_mean 0.000
_refine_ls_structure_factor_coef Fsqd
_refine_ls_weighting_details 'w=1/[\s^2^(Fo^2^)+(0.2000P)^2^] where P=(Fo^2^+2Fc^2^)/3'
_refine_ls_weighting_scheme calc
_refine_ls_wR_factor_gt 0.3115
_refine_ls_wR_factor_ref 0.3489
_reflns_Friedel_coverage 0.000
_reflns_number_gt 526
_reflns_number_total 868
_reflns_threshold_expression 'I > 2\s(I)'
_cod_data_source_file d3ce01122d2.cif
_cod_data_source_block C6Ph6_232GPa
_cod_depositor_comments 'Adding full bibliography for 7247910--7247915.cif.'
_cod_original_cell_volume 2510(3)
_cod_database_code 7247913
_chemical_oxdiff_formula 'C42 H30'
_chemical_oxdiff_usercomment 'Hexaphenylbenzene at 2.32 GPa in MiTeGen LVCO-5 Cryo Oil.'
_reflns_odcompleteness_completeness 46.60
_reflns_odcompleteness_iscentric 1
_reflns_odcompleteness_theta 18.81
_olex2_refinement_description
;
1. Fixed Uiso
 At 1.2 times of:
  All C(H) groups
2. Restrained distances
 C1A-C2A
 1.39 with sigma of 0.02
 C1A-C3A_$1
 1.39 with sigma of 0.02
 C3A_$1-C2A_$1
 1.39 with sigma of 0.02
 C2A_$1-C1A_$1
 1.39 with sigma of 0.02
 C3A-C1A_$1
 1.39 with sigma of 0.02
 C2A-C3A
 1.39 with sigma of 0.02
 C2-C1
 1.39 with sigma of 0.02
 C1-C3_$2
 1.39 with sigma of 0.02
 C3_$2-C2_$2
 1.39 with sigma of 0.02
 C1_$2-C2_$2
 1.39 with sigma of 0.02
 C3-C1_$2
 1.39 with sigma of 0.02
 C2-C3
 1.39 with sigma of 0.02
 C2_$2-C3
 2.42 with sigma of 0.02
 C3_$2-C1_$2
 2.42 with sigma of 0.02
 C1-C3
 2.42 with sigma of 0.02
 C2-C1_$2
 2.42 with sigma of 0.02
 C2-C3_$2
 2.42 with sigma of 0.02
 C1-C2_$2
 2.42 with sigma of 0.02
 C3A_$1-C2A
 2.42 with sigma of 0.02
 C1A_$1-C2A
 2.42 with sigma of 0.02
 C2A_$1-C3A
 2.42 with sigma of 0.02
 C1A-C2A_$1
 2.42 with sigma of 0.02
 C1A-C3A
 2.42 with sigma of 0.02
 C3A_$1-C1A_$1
 2.42 with sigma of 0.02
3. Restrained planarity
 C1_$2, C1, C3_$2, C3, C2_$2, C2
 with sigma of 0.1
 C3A, C1A_$1, C1A, C2A_$1, C2A, C3A_$1
 with sigma of 0.1
 C20A_$1, C21A_$1, C19A_$1, C18A_$1, C17A_$1, C16A_$1
 with sigma of 0.1
 C13A_$1, C14A_$1, C15A_$1, C10A_$1, C11A_$1, C12A_$1
 with sigma of 0.1
 C4A_$1, C5A_$1, C6A_$1, C7A_$1, C8A_$1, C9A_$1
 with sigma of 0.1
 C16A, C21A, C20A, C19A, C18A, C17A
 with sigma of 0.1
 C13A, C12A, C11A, C10A, C15A, C14A
 with sigma of 0.1
 C4A, C5A, C6A, C7A, C8A, C9A
 with sigma of 0.1
 C5, C6, C7, C8, C9, C4
 with sigma of 0.1
 C10, C14, C15, C13, C12, C11
 with sigma of 0.1
 C17, C21, C16, C18, C19, C20
 with sigma of 0.1
 C16, C21, C20, C19, C18, C17, C3
 with sigma of 0.01
 C10, C11, C15, C14, C13, C12, C2
 with sigma of 0.01
 C4, C9, C8, C7, C6, C5, C1
 with sigma of 0.01
 C3A, C17A, C18A, C19A, C20A, C21A, C16A
 with sigma of 0.01
 C10A, C15A, C14A, C12A, C11A, C2A, C13A
 with sigma of 0.01
 C9A, C8A, C7A, C6A, C5A, C4A, C1A
 with sigma of 0.01
4.a Aromatic/amide H refined with riding coordinates:
 C9(H9), C8(H8), C7(H7), C6(H6), C5(H5), C11(H11), C15(H15), C14(H14),
 C13(H13), C12(H12), C21(H21), C20(H20), C19(H19), C18(H18), C17(H17),
 C17A(H17A), C18A(H18A), C19A(H19A), C20A(H20A), C21A(H21A), C15A(H15A),
 C14A(H14A), C13A(H13A), C12A(H12A), C11A(H11A), C9A(H9A), C8A(H8A), C7A(H7A),
 C6A(H6A), C5A(H5A)
4.b Fitted hexagon refined as free rotating group:
 C4(C9,C8,C7,C6,C5), C11(C10,C15,C14,C13,C12), C16(C21,C20,C19,C18,C17),
 C17A(C18A,C19A,C20A,C21A,C16A), C10A(C15A,C14A,C13A,C12A,C11A), C9A(C8A,C7A,
 C6A,C5A,C4A)
;
_olex2_submission_special_instructions 'No special instructions were received'
_oxdiff_exptl_absorpt_empirical_details
;
Empirical correction (ABSPACK) includes:
- Absorption correction using spherical harmonics
- Frame scaling
;
_oxdiff_exptl_absorpt_empirical_full_max 12.848
_oxdiff_exptl_absorpt_empirical_full_min 0.455

loop_
_space_group_symop_operation_xyz
'x, y, z'
'-x, y+1/2, -z+1/2'
'-x, -y, -z'
'x, -y-1/2, z-1/2'

loop_
_atom_site_label
_atom_site_type_symbol
_atom_site_fract_x
_atom_site_fract_y
_atom_site_fract_z
_atom_site_U_iso_or_equiv
_atom_site_adp_type
_atom_site_occupancy
_atom_site_site_symmetry_order
_atom_site_calc_flag
_atom_site_refinement_flags_posn
_atom_site_refinement_flags_adp
_atom_site_refinement_flags_occupancy
_atom_site_disorder_assembly
_atom_site_disorder_group
C4 C 0.9449(5) 0.6318(8) 0.3767(8) 0.034(4) Uiso 1 1 d G . . . .
C9 C 0.9351(7) 0.6271(8) 0.2569(9) 0.060(5) Uiso 1 1 d G . . . .
H9 H 0.947968 0.584334 0.220124 0.072 Uiso 1 1 calc R U . . .
C8 C 0.9060(7) 0.6865(9) 0.1920(6) 0.046(5) Uiso 1 1 d G . . . .
H8 H 0.899387 0.683440 0.111789 0.055 Uiso 1 1 calc R U . . .
C7 C 0.8867(6) 0.7505(8) 0.2469(9) 0.044(5) Uiso 1 1 d G . . . .
H7 H 0.867213 0.790236 0.203474 0.053 Uiso 1 1 calc R U . . .
C6 C 0.8965(8) 0.7551(8) 0.3667(9) 0.059(5) Uiso 1 1 d G . . . .
H6 H 0.883621 0.797927 0.403496 0.070 Uiso 1 1 calc R U . . .
C5 C 0.9256(7) 0.6957(9) 0.4317(6) 0.049(5) Uiso 1 1 d G . . . .
H5 H 0.932201 0.698822 0.511834 0.059 Uiso 1 1 calc R U . . .
C1 C 0.9769(8) 0.5632(7) 0.4429(10) 0.044(5) Uiso 1 1 d D . . . .
C3A C 0.5262(8) 0.9325(6) 0.4595(10) 0.041(5) Uiso 1 1 d D . . . .
C11 C 0.6915(7) 0.5507(9) 0.4908(6) 0.040(4) Uiso 1 1 d G . . . .
H11 H 0.718715 0.558964 0.566032 0.048 Uiso 1 1 calc R U . . .
C10 C 0.7669(5) 0.5245(7) 0.4085(7) 0.048(5) Uiso 1 1 d G . . . .
C15 C 0.7263(7) 0.5121(10) 0.2962(7) 0.057(5) Uiso 1 1 d G . . . .
H15 H 0.776770 0.494668 0.241093 0.068 Uiso 1 1 calc R U . . .
C14 C 0.6103(7) 0.5259(13) 0.2661(6) 0.061(5) Uiso 1 1 d G . . . .
H14 H 0.583090 0.517575 0.190875 0.073 Uiso 1 1 calc R U . . .
C13 C 0.5349(6) 0.5520(12) 0.3484(8) 0.063(5) Uiso 1 1 d G . . . .
H13 H 0.457221 0.561176 0.328235 0.076 Uiso 1 1 calc R U . . .
C12 C 0.5755(7) 0.5644(12) 0.4608(7) 0.061(5) Uiso 1 1 d G . . . .
H12 H 0.525032 0.581871 0.515813 0.073 Uiso 1 1 calc R U . . .
C16 C 0.8219(6) 0.3939(7) 0.4994(8) 0.044(5) Uiso 1 1 d G . . . .
C21 C 0.7860(8) 0.3658(9) 0.3935(6) 0.054(5) Uiso 1 1 d G . . . .
H21 H 0.822073 0.379920 0.325990 0.065 Uiso 1 1 calc R U . . .
C20 C 0.6961(9) 0.3166(10) 0.3884(7) 0.061(5) Uiso 1 1 d G . . . .
H20 H 0.672069 0.297720 0.317457 0.073 Uiso 1 1 calc R U . . .
C19 C 0.6422(7) 0.2954(10) 0.4892(9) 0.065(5) Uiso 1 1 d G . . . .
H19 H 0.582062 0.262499 0.485780 0.078 Uiso 1 1 calc R U . . .
C18 C 0.6781(8) 0.3236(11) 0.5952(6) 0.051(5) Uiso 1 1 d G . . . .
H18 H 0.642059 0.309476 0.662637 0.062 Uiso 1 1 calc R U . . .
C17 C 0.7680(8) 0.3728(9) 0.6003(6) 0.047(5) Uiso 1 1 d G . . . .
H17 H 0.792063 0.391676 0.671173 0.056 Uiso 1 1 calc R U . . .
C17A C 0.6163(8) 0.8138(9) 0.4998(7) 0.054(5) Uiso 1 1 d G . . . .
H17A H 0.631569 0.827626 0.575802 0.065 Uiso 1 1 calc R U . . .
C18A C 0.6482(8) 0.7469(9) 0.4632(9) 0.069(6) Uiso 1 1 d G . . . .
H18A H 0.684800 0.715896 0.514770 0.083 Uiso 1 1 calc R U . . .
C19A C 0.6253(7) 0.7262(9) 0.3496(10) 0.065(6) Uiso 1 1 d G . . . .
H19A H 0.646660 0.681397 0.325106 0.077 Uiso 1 1 calc R U . . .
C20A C 0.5706(8) 0.7725(10) 0.2725(7) 0.063(6) Uiso 1 1 d G . . . .
H20A H 0.555290 0.758626 0.196472 0.075 Uiso 1 1 calc R U . . .
C21A C 0.5387(7) 0.8394(9) 0.3091(9) 0.066(6) Uiso 1 1 d G . . . .
H21A H 0.502059 0.870356 0.257500 0.079 Uiso 1 1 calc R U . . .
C16A C 0.5615(6) 0.8601(8) 0.4227(10) 0.046(5) Uiso 1 1 d G . . . .
C10A C 0.3212(6) 0.8957(7) 0.5060(8) 0.043(5) Uiso 1 1 d G . . . .
C15A C 0.2689(9) 0.8693(9) 0.4053(6) 0.052(5) Uiso 1 1 d G . . . .
H15A H 0.295283 0.883602 0.333477 0.063 Uiso 1 1 calc R U . . .
C14A C 0.1773(9) 0.8215(10) 0.4119(6) 0.058(5) Uiso 1 1 d G . . . .
H14A H 0.142386 0.803783 0.344543 0.070 Uiso 1 1 calc R U . . .
C13A C 0.1380(7) 0.8000(9) 0.5192(8) 0.063(5) Uiso 1 1 d G . . . .
H13A H 0.076662 0.768040 0.523679 0.075 Uiso 1 1 calc R U . . .
C12A C 0.1902(9) 0.8264(10) 0.6199(6) 0.050(5) Uiso 1 1 d G . . . .
H12A H 0.163832 0.812115 0.691749 0.060 Uiso 1 1 calc R U . . .
C11A C 0.2818(8) 0.8743(9) 0.6133(6) 0.048(5) Uiso 1 1 d G . . . .
H11A H 0.316729 0.891934 0.680686 0.058 Uiso 1 1 calc R U . . .
C3 C 0.9156(9) 0.4457(6) 0.5014(10) 0.035(4) Uiso 1 1 d D . . . .
C9A C 0.1806(7) 1.0470(9) 0.5077(5) 0.044(5) Uiso 1 1 d G . . . .
H9A H 0.195648 1.047168 0.428974 0.053 Uiso 1 1 calc R U . . .
C8A C 0.0692(6) 1.0628(10) 0.5457(6) 0.049(5) Uiso 1 1 d G . . . .
H8A H 0.009755 1.073449 0.492406 0.059 Uiso 1 1 calc R U . . .
C7A C 0.0467(5) 1.0625(10) 0.6634(7) 0.056(5) Uiso 1 1 d G . . . .
H7A H -0.027846 1.073085 0.688811 0.067 Uiso 1 1 calc R U . . .
C6A C 0.1355(7) 1.0466(12) 0.7431(5) 0.046(5) Uiso 1 1 d G . . . .
H6A H 0.120446 1.046441 0.821785 0.055 Uiso 1 1 calc R U . . .
C5A C 0.2469(6) 1.0308(10) 0.7051(6) 0.040(4) Uiso 1 1 d G . . . .
H5A H 0.306340 1.020161 0.758356 0.048 Uiso 1 1 calc R U . . .
C4A C 0.2694(5) 1.0311(6) 0.5874(6) 0.035(4) Uiso 1 1 d G . . . .
C1A C 0.3908(8) 1.0139(7) 0.5431(9) 0.041(5) Uiso 1 1 d D . . . .
C2A C 0.4159(9) 0.9457(6) 0.5040(10) 0.046(5) Uiso 1 1 d D . . . .
C2 C 0.8921(8) 0.5104(7) 0.4457(9) 0.034(4) Uiso 1 1 d D . . . .

loop_
_atom_type_symbol
_atom_type_description
_atom_type_scat_dispersion_real
_atom_type_scat_dispersion_imag
_atom_type_scat_source
C C 0.0033 0.0016 'International Tables Vol C Tables 4.2.6.8 and 6.1.1.4'
H H 0.0000 0.0000 'International Tables Vol C Tables 4.2.6.8 and 6.1.1.4'

loop_
_geom_angle_atom_site_label_1
_geom_angle_atom_site_label_2
_geom_angle_atom_site_label_3
_geom_angle
_geom_angle_site_symmetry_1
_geom_angle_site_symmetry_3
_geom_angle_publ_flag
C9 C4 C5 120.0 . . ?
C9 C4 C1 116.9(9) . . ?
C5 C4 C1 123.1(9) . . ?
C4 C9 H9 120.0 . . ?
C8 C9 C4 120.0 . . ?
C8 C9 H9 120.0 . . ?
C9 C8 H8 120.0 . . ?
C7 C8 C9 120.0 . . ?
C7 C8 H8 120.0 . . ?
C8 C7 H7 120.0 . . ?
C8 C7 C6 120.0 . . ?
C6 C7 H7 120.0 . . ?
C7 C6 H6 120.0 . . ?
C5 C6 C7 120.0 . . ?
C5 C6 H6 120.0 . . ?
C4 C5 H5 120.0 . . ?
C6 C5 C4 120.0 . . ?
C6 C5 H5 120.0 . . ?
C3 C1 C4 122.0(10) 3_766 . ?
C3 C1 C2 120.8(11) 3_766 . ?
C2 C1 C4 117.2(9) . . ?
C1A C3A C16A 118.4(8) 3_676 . ?
C1A C3A C2A 120.0(11) 3_676 . ?
C2A C3A C16A 121.4(9) . . ?
C10 C11 H11 120.0 . . ?
C10 C11 C12 120.0 . . ?
C12 C11 H11 120.0 . . ?
C11 C10 C15 120.0 . . ?
C11 C10 C2 117.9(7) . . ?
C15 C10 C2 122.1(7) . . ?
C10 C15 H15 120.0 . . ?
C10 C15 C14 120.0 . . ?
C14 C15 H15 120.0 . . ?
C15 C14 H14 120.0 . . ?
C13 C14 C15 120.0 . . ?
C13 C14 H14 120.0 . . ?
C14 C13 H13 120.0 . . ?
C12 C13 C14 120.0 . . ?
C12 C13 H13 120.0 . . ?
C11 C12 H12 120.0 . . ?
C13 C12 C11 120.0 . . ?
C13 C12 H12 120.0 . . ?
C21 C16 C17 120.0 . . ?
C21 C16 C3 118.5(8) . . ?
C17 C16 C3 121.5(8) . . ?
C16 C21 H21 120.0 . . ?
C16 C21 C20 120.0 . . ?
C20 C21 H21 120.0 . . ?
C21 C20 H20 120.0 . . ?
C19 C20 C21 120.0 . . ?
C19 C20 H20 120.0 . . ?
C20 C19 H19 120.0 . . ?
C18 C19 C20 120.0 . . ?
C18 C19 H19 120.0 . . ?
C19 C18 H18 120.0 . . ?
C19 C18 C17 120.0 . . ?
C17 C18 H18 120.0 . . ?
C16 C17 H17 120.0 . . ?
C18 C17 C16 120.0 . . ?
C18 C17 H17 120.0 . . ?
C18A C17A H17A 120.0 . . ?
C18A C17A C16A 120.0 . . ?
C16A C17A H17A 120.0 . . ?
C17A C18A H18A 120.0 . . ?
C17A C18A C19A 120.0 . . ?
C19A C18A H18A 120.0 . . ?
C18A C19A H19A 120.0 . . ?
C20A C19A C18A 120.0 . . ?
C20A C19A H19A 120.0 . . ?
C19A C20A H20A 120.0 . . ?
C19A C20A C21A 120.0 . . ?
C21A C20A H20A 120.0 . . ?
C20A C21A H21A 120.0 . . ?
C20A C21A C16A 120.0 . . ?
C16A C21A H21A 120.0 . . ?
C17A C16A C3A 121.2(10) . . ?
C21A C16A C3A 118.8(10) . . ?
C21A C16A C17A 120.0 . . ?
C15A C10A C11A 120.0 . . ?
C15A C10A C2A 122.3(8) . . ?
C11A C10A C2A 117.7(8) . . ?
C10A C15A H15A 120.0 . . ?
C14A C15A C10A 120.0 . . ?
C14A C15A H15A 120.0 . . ?
C15A C14A H14A 120.0 . . ?
C15A C14A C13A 120.0 . . ?
C13A C14A H14A 120.0 . . ?
C14A C13A H13A 120.0 . . ?
C12A C13A C14A 120.0 . . ?
C12A C13A H13A 120.0 . . ?
C13A C12A H12A 120.0 . . ?
C13A C12A C11A 120.0 . . ?
C11A C12A H12A 120.0 . . ?
C10A C11A H11A 120.0 . . ?
C12A C11A C10A 120.0 . . ?
C12A C11A H11A 120.0 . . ?
C1 C3 C16 124.9(10) 3_766 . ?
C1 C3 C2 118.5(10) 3_766 . ?
C2 C3 C16 116.6(8) . . ?
C8A C9A H9A 120.0 . . ?
C8A C9A C4A 120.0 . . ?
C4A C9A H9A 120.0 . . ?
C9A C8A H8A 120.0 . . ?
C7A C8A C9A 120.0 . . ?
C7A C8A H8A 120.0 . . ?
C8A C7A H7A 120.0 . . ?
C8A C7A C6A 120.0 . . ?
C6A C7A H7A 120.0 . . ?
C7A C6A H6A 120.0 . . ?
C7A C6A C5A 120.0 . . ?
C5A C6A H6A 120.0 . . ?
C6A C5A H5A 120.0 . . ?
C4A C5A C6A 120.0 . . ?
C4A C5A H5A 120.0 . . ?
C9A C4A C1A 118.8(6) . . ?
C5A C4A C9A 120.0 . . ?
C5A C4A C1A 121.2(6) . . ?
C3A C1A C4A 118.5(9) 3_676 . ?
C3A C1A C2A 121.5(10) 3_676 . ?
C2A C1A C4A 119.9(9) . . ?
C3A C2A C10A 125.1(10) . . ?
C3A C2A C1A 118.5(11) . . ?
C1A C2A C10A 116.3(9) . . ?
C1 C2 C10 121.4(9) . . ?
C1 C2 C3 120.6(9) . . ?
C3 C2 C10 117.1(9) . . ?

loop_
_geom_bond_atom_site_label_1
_geom_bond_atom_site_label_2
_geom_bond_distance
_geom_bond_site_symmetry_2
_geom_bond_publ_flag
C4 C9 1.3900 . ?
C4 C5 1.3900 . ?
C4 C1 1.548(16) . ?
C9 H9 0.9300 . ?
C9 C8 1.3900 . ?
C8 H8 0.9300 . ?
C8 C7 1.3900 . ?
C7 H7 0.9300 . ?
C7 C6 1.3900 . ?
C6 H6 0.9300 . ?
C6 C5 1.3900 . ?
C5 H5 0.9300 . ?
C1 C3 1.386(10) 3_766 ?
C1 C2 1.397(11) . ?
C3A C16A 1.497(19) . ?
C3A C1A 1.392(11) 3_676 ?
C3A C2A 1.396(10) . ?
C11 H11 0.9300 . ?
C11 C10 1.3900 . ?
C11 C12 1.3900 . ?
C10 C15 1.3900 . ?
C10 C2 1.510(11) . ?
C15 H15 0.9300 . ?
C15 C14 1.3900 . ?
C14 H14 0.9300 . ?
C14 C13 1.3900 . ?
C13 H13 0.9300 . ?
C13 C12 1.3900 . ?
C12 H12 0.9300 . ?
C16 C21 1.3900 . ?
C16 C17 1.3900 . ?
C16 C3 1.453(14) . ?
C21 H21 0.9300 . ?
C21 C20 1.3900 . ?
C20 H20 0.9300 . ?
C20 C19 1.3900 . ?
C19 H19 0.9300 . ?
C19 C18 1.3900 . ?
C18 H18 0.9300 . ?
C18 C17 1.3900 . ?
C17 H17 0.9300 . ?
C17A H17A 0.9300 . ?
C17A C18A 1.3900 . ?
C17A C16A 1.3900 . ?
C18A H18A 0.9300 . ?
C18A C19A 1.3900 . ?
C19A H19A 0.9300 . ?
C19A C20A 1.3900 . ?
C20A H20A 0.9300 . ?
C20A C21A 1.3900 . ?
C21A H21A 0.9300 . ?
C21A C16A 1.3900 . ?
C10A C15A 1.3900 . ?
C10A C11A 1.3900 . ?
C10A C2A 1.441(14) . ?
C15A H15A 0.9300 . ?
C15A C14A 1.3900 . ?
C14A H14A 0.9300 . ?
C14A C13A 1.3900 . ?
C13A H13A 0.9300 . ?
C13A C12A 1.3900 . ?
C12A H12A 0.9300 . ?
C12A C11A 1.3900 . ?
C11A H11A 0.9300 . ?
C3 C2 1.410(12) . ?
C9A H9A 0.9300 . ?
C9A C8A 1.3900 . ?
C9A C4A 1.3900 . ?
C8A H8A 0.9300 . ?
C8A C7A 1.3900 . ?
C7A H7A 0.9300 . ?
C7A C6A 1.3900 . ?
C6A H6A 0.9300 . ?
C6A C5A 1.3900 . ?
C5A H5A 0.9300 . ?
C5A C4A 1.3900 . ?
C4A C1A 1.527(11) . ?
C1A C2A 1.402(12) . ?

loop_
_geom_torsion_atom_site_label_1
_geom_torsion_atom_site_label_2
_geom_torsion_atom_site_label_3
_geom_torsion_atom_site_label_4
_geom_torsion
_geom_torsion_site_symmetry_1
_geom_torsion_site_symmetry_2
_geom_torsion_site_symmetry_3
_geom_torsion_site_symmetry_4
_geom_torsion_publ_flag
C4 C9 C8 C7 0.0 . . . . ?
C4 C1 C2 C10 -12.6(15) . . . . ?
C4 C1 C2 C3 178.2(11) . . . . ?
C9 C4 C5 C6 0.0 . . . . ?
C9 C4 C1 C3 110.6(10) . . . 3_766 ?
C9 C4 C1 C2 -70.1(10) . . . . ?
C9 C8 C7 C6 0.0 . . . . ?
C8 C7 C6 C5 0.0 . . . . ?
C7 C6 C5 C4 0.0 . . . . ?
C5 C4 C9 C8 0.0 . . . . ?
C5 C4 C1 C3 -69.7(10) . . . 3_766 ?
C5 C4 C1 C2 109.6(10) . . . . ?
C1 C4 C9 C8 179.7(3) . . . . ?
C1 C4 C5 C6 -179.7(3) . . . . ?
C1 C3 C2 C1 2.5(15) 3_766 . . . ?
C1 C3 C2 C10 -167.1(10) 3_766 . . . ?
C3A C1A C2A C3A -1.5(16) 3_676 . . . ?
C3A C1A C2A C10A -177.2(10) 3_676 . . . ?
C11 C10 C15 C14 0.0 . . . . ?
C11 C10 C2 C1 -86.8(11) . . . . ?
C11 C10 C2 C3 82.7(11) . . . . ?
C10 C11 C12 C13 0.0 . . . . ?
C10 C15 C14 C13 0.0 . . . . ?
C15 C10 C2 C1 93.3(12) . . . . ?
C15 C10 C2 C3 -97.2(11) . . . . ?
C15 C14 C13 C12 0.0 . . . . ?
C14 C13 C12 C11 0.0 . . . . ?
C12 C11 C10 C15 0.0 . . . . ?
C12 C11 C10 C2 -179.9(3) . . . . ?
C16 C21 C20 C19 0.0 . . . . ?
C16 C3 C2 C1 -179.9(11) . . . . ?
C16 C3 C2 C10 10.5(14) . . . . ?
C21 C16 C17 C18 0.0 . . . . ?
C21 C16 C3 C1 -117.4(11) . . . 3_766 ?
C21 C16 C3 C2 65.1(10) . . . . ?
C21 C20 C19 C18 0.0 . . . . ?
C20 C19 C18 C17 0.0 . . . . ?
C19 C18 C17 C16 0.0 . . . . ?
C17 C16 C21 C20 0.0 . . . . ?
C17 C16 C3 C1 63.0(11) . . . 3_766 ?
C17 C16 C3 C2 -114.5(10) . . . . ?
C17A C18A C19A C20A 0.0 . . . . ?
C18A C17A C16A C3A -179.98(9) . . . . ?
C18A C17A C16A C21A 0.0 . . . . ?
C18A C19A C20A C21A 0.0 . . . . ?
C19A C20A C21A C16A 0.0 . . . . ?
C20A C21A C16A C3A 179.98(9) . . . . ?
C20A C21A C16A C17A 0.0 . . . . ?
C16A C3A C2A C10A -8.3(15) . . . . ?
C16A C3A C2A C1A 176.4(12) . . . . ?
C16A C17A C18A C19A 0.0 . . . . ?
C10A C15A C14A C13A 0.0 . . . . ?
C15A C10A C11A C12A 0.0 . . . . ?
C15A C10A C2A C3A -63.9(11) . . . . ?
C15A C10A C2A C1A 111.5(10) . . . . ?
C15A C14A C13A C12A 0.0 . . . . ?
C14A C13A C12A C11A 0.0 . . . . ?
C13A C12A C11A C10A 0.0 . . . . ?
C11A C10A C15A C14A 0.0 . . . . ?
C11A C10A C2A C3A 116.5(11) . . . . ?
C11A C10A C2A C1A -68.1(10) . . . . ?
C3 C1 C2 C10 166.6(10) 3_766 . . . ?
C3 C1 C2 C3 -2.5(16) 3_766 . . . ?
C3 C16 C21 C20 -179.6(3) . . . . ?
C3 C16 C17 C18 179.6(3) . . . . ?
C9A C8A C7A C6A 0.0 . . . . ?
C9A C4A C1A C3A 96.4(11) . . . 3_676 ?
C9A C4A C1A C2A -82.4(12) . . . . ?
C8A C9A C4A C5A 0.0 . . . . ?
C8A C9A C4A C1A 179.9(3) . . . . ?
C8A C7A C6A C5A 0.0 . . . . ?
C7A C6A C5A C4A 0.0 . . . . ?
C6A C5A C4A C9A 0.0 . . . . ?
C6A C5A C4A C1A -179.9(3) . . . . ?
C5A C4A C1A C3A -83.7(11) . . . 3_676 ?
C5A C4A C1A C2A 97.5(12) . . . . ?
C4A C9A C8A C7A 0.0 . . . . ?
C4A C1A C2A C3A 177.3(9) . . . . ?
C4A C1A C2A C10A 1.6(15) . . . . ?
C1A C3A C16A C17A 84.7(10) 3_676 . . . ?
C1A C3A C16A C21A -95.3(10) 3_676 . . . ?
C1A C3A C2A C10A 176.8(11) 3_676 . . . ?
C1A C3A C2A C1A 1.4(16) 3_676 . . . ?
C2A C3A C16A C17A -90.3(10) . . . . ?
C2A C3A C16A C21A 89.7(10) . . . . ?
C2A C10A C15A C14A -179.6(3) . . . . ?
C2A C10A C11A C12A 179.6(3) . . . . ?
C2 C10 C15 C14 179.9(3) . . . . ?
